data_4333509
loop_
_publ_author_name
'Sarkar, Bijay'
'Wen, Sung-Yin'
'Wang, Jyun-Hua'
'Chiou, Ling-Song'
'Liao, Ping-Kuei'
'Santra, Bidyut Kumar'
'Wang, Ju-Chun'
'Liu, C. W.'

_publ_section_title
;
 Conjugate Base of a Secondary Phosphine Selenide [P(Se)(O^i^Pr)~2~]^-^
 as the Bridging Unit for the Construction of Heterometallic
 Fe(II)--Hg(II)/Cd(II) Complexes
;
_journal_coden_ASTM INOCAJ
_journal_issue 12
_journal_name_full 'Inorganic Chemistry'
_journal_page_first 5129
_journal_page_last 5140
_journal_paper_doi 10.1021/ic8024556
_journal_volume 48
_journal_year 2009
_chemical_formula_sum 'C26 H38 Br4 Cd2 Fe2 O8 P2 Se2'
_chemical_formula_weight 1354.56
_space_group_IT_number 14
_symmetry_cell_setting monoclinic
_symmetry_space_group_name_Hall '-P 2ybc'
_symmetry_space_group_name_H-M 'P 1 21/c 1'
_atom_sites_solution_hydrogens geom
_atom_sites_solution_primary direct
_atom_sites_solution_secondary difmap
_audit_creation_method SHELXL-97
_cell_angle_alpha 90.00
_cell_angle_beta 102.003(2)
_cell_angle_gamma 90.00
_cell_formula_units_Z 4
_cell_length_a 14.8691(9)
_cell_length_b 15.1994(9)
_cell_length_c 19.7322(13)
_cell_measurement_reflns_used 6683
_cell_measurement_temperature 273(2)
_cell_measurement_theta_max 26.59
_cell_measurement_theta_min 2.34
_cell_volume 4362.0(5)
_computing_cell_refinement 'Bruker SMART'
_computing_data_collection 'Bruker SMART'
_computing_data_reduction 'Bruker SAINT'
_computing_molecular_graphics 'Bruker SHELXTL'
_computing_publication_material 'Bruker SHELXTL'
_computing_structure_refinement 'SHELXL-97 (Sheldrick, 1997)'
_computing_structure_solution 'SHELXS-97 (Sheldrick, 1990)'
_diffrn_ambient_temperature 273(2)
_diffrn_measured_fraction_theta_full 0.993
_diffrn_measured_fraction_theta_max 0.993
_diffrn_measurement_device_type 'CCD area detector'
_diffrn_measurement_method 'phi and omega scans'
_diffrn_radiation_monochromator graphite
_diffrn_radiation_source 'fine-focus sealed tube'
_diffrn_radiation_type MoK\a
_diffrn_radiation_wavelength 0.71073
_diffrn_reflns_av_R_equivalents 0.0683
_diffrn_reflns_av_sigmaI/netI 0.0588
_diffrn_reflns_limit_h_max 19
_diffrn_reflns_limit_h_min -19
_diffrn_reflns_limit_k_max 19
_diffrn_reflns_limit_k_min -20
_diffrn_reflns_limit_l_max 26
_diffrn_reflns_limit_l_min -26
_diffrn_reflns_number 48653
_diffrn_reflns_theta_full 28.38
_diffrn_reflns_theta_max 28.38
_diffrn_reflns_theta_min 1.40
_exptl_absorpt_coefficient_mu 7.058
_exptl_absorpt_correction_T_max 0.2260
_exptl_absorpt_correction_T_min 0.1263
_exptl_absorpt_correction_type multi-scan
_exptl_crystal_colour brown
_exptl_crystal_density_diffrn 2.063
_exptl_crystal_density_method 'not measured'
_exptl_crystal_description rod
_exptl_crystal_F_000 2576
_exptl_crystal_size_max 0.40
_exptl_crystal_size_mid 0.30
_exptl_crystal_size_min 0.30
_refine_diff_density_max 1.571
_refine_diff_density_min -1.606
_refine_diff_density_rms 0.136
_refine_ls_extinction_method none
_refine_ls_goodness_of_fit_ref 1.014
_refine_ls_hydrogen_treatment constr
_refine_ls_matrix_type full
_refine_ls_number_parameters 423
_refine_ls_number_reflns 10861
_refine_ls_number_restraints 0
_refine_ls_restrained_S_all 1.014
_refine_ls_R_factor_all 0.0943
_refine_ls_R_factor_gt 0.0513
_refine_ls_shift/su_max 0.001
_refine_ls_shift/su_mean 0.000
_refine_ls_structure_factor_coef Fsqd
_refine_ls_weighting_details 'calc w=1/[\s^2^(Fo^2^)+(0.0637P)^2^+4.3552P] where P=(Fo^2^+2Fc^2^)/3'
_refine_ls_weighting_scheme calc
_refine_ls_wR_factor_gt 0.1135
_refine_ls_wR_factor_ref 0.1318
_reflns_number_gt 7182
_reflns_number_total 10861
_reflns_threshold_expression >2sigma(I)
_cod_data_source_file ic8024556sup1.cif
_cod_data_source_block 9
_cod_depositor_comments
;
The following automatic conversions were performed:

'_symmetry_cell_setting' value 'Monoclinic' changed to 'monoclinic'
according to /home/saulius/struct/CIF-dictionaries/cif_core.dic
dictionary named 'cif_core.dic' version 2.4.2 from 2011-04-26.

Automatic conversion script
Id: cif_fix_values 1891 2012-01-12 08:04:46Z andrius 
;
_cod_original_sg_symbol_H-M P2(1)/c
_cod_database_code 4333509

loop_
_symmetry_equiv_pos_as_xyz
'x, y, z'
'-x, y+1/2, -z+1/2'
'-x, -y, -z'
'x, -y-1/2, z-1/2'

loop_
_atom_site_label
_atom_site_type_symbol
_atom_site_fract_x
_atom_site_fract_y
_atom_site_fract_z
_atom_site_U_iso_or_equiv
_atom_site_adp_type
_atom_site_occupancy
_atom_site_symmetry_multiplicity
_atom_site_calc_flag
_atom_site_refinement_flags
Cd1 Cd 0.13358(3) 0.86030(3) 0.28877(2) 0.05144(13) Uani 1 1 d .
Cd2 Cd 0.37779(3) 0.81063(3) 0.36154(2) 0.04994(13) Uani 1 1 d .
Se1 Se 0.14212(4) 0.89613(4) 0.16181(3) 0.04824(16) Uani 1 1 d .
Se2 Se 0.44086(4) 0.76725(4) 0.25257(3) 0.05001(16) Uani 1 1 d .
Br2 Br 0.22181(5) 0.71115(4) 0.33332(3) 0.05436(17) Uani 1 1 d .
Fe1 Fe 0.09186(6) 0.70053(5) 0.04875(4) 0.04007(19) Uani 1 1 d .
Br3 Br 0.28310(6) 0.95712(5) 0.35342(4) 0.0708(2) Uani 1 1 d .
Br4 Br 0.45438(6) 0.76032(6) 0.48139(4) 0.0815(2) Uani 1 1 d .
Fe2 Fe 0.58360(7) 0.92213(6) 0.18142(4) 0.0552(2) Uani 1 1 d .
Br1 Br 0.00249(6) 0.90026(6) 0.34510(4) 0.0829(3) Uani 1 1 d .
P1 P 0.04340(10) 0.79418(9) 0.11833(6) 0.0357(3) Uani 1 1 d .
P2 P 0.55613(11) 0.85815(10) 0.27463(8) 0.0445(3) Uani 1 1 d .
C7 C -0.0172(5) 0.6533(5) 0.0222(3) 0.0579(16) Uani 1 1 d .
C6 C 0.0708(5) 0.7814(4) -0.0173(3) 0.0593(18) Uani 1 1 d .
O2 O -0.0867(4) 0.6186(4) 0.0046(3) 0.0901(18) Uani 1 1 d .
O1 O 0.0561(5) 0.8334(4) -0.0594(3) 0.0914(19) Uani 1 1 d .
O4 O 0.0163(3) 0.7542(3) 0.18669(18) 0.0443(9) Uani 1 1 d .
O3 O -0.0466(3) 0.8397(3) 0.07437(19) 0.0460(9) Uani 1 1 d .
O8 O 0.5287(3) 0.9162(3) 0.3339(2) 0.0621(13) Uani 1 1 d .
O7 O 0.6515(3) 0.8104(4) 0.3064(3) 0.0827(16) Uani 1 1 d .
C19 C 0.6242(5) 0.8200(5) 0.1568(4) 0.0656(19) Uani 1 1 d .
O5 O 0.6483(4) 0.7545(4) 0.1393(3) 0.101(2) Uani 1 1 d .
C1 C 0.1938(5) 0.6568(5) 0.1299(3) 0.066(2) Uani 1 1 d .
H1 H 0.1978 0.6689 0.1793 0.080 Uiso 1 1 calc R
C2 C 0.2336(5) 0.7072(5) 0.0839(4) 0.071(2) Uani 1 1 d .
H2 H 0.2701 0.7608 0.0952 0.086 Uiso 1 1 calc R
C4 C 0.1642(5) 0.5905(5) 0.0251(4) 0.067(2) Uani 1 1 d .
H4 H 0.1424 0.5481 -0.0121 0.080 Uiso 1 1 calc R
C3 C 0.2147(5) 0.6646(6) 0.0200(4) 0.074(2) Uani 1 1 d .
H3 H 0.2345 0.6844 -0.0218 0.088 Uiso 1 1 calc R
C5 C 0.1513(5) 0.5844(5) 0.0933(4) 0.067(2) Uani 1 1 d .
H5 H 0.1193 0.5369 0.1121 0.080 Uiso 1 1 calc R
C11 C -0.0401(4) 0.6740(4) 0.1879(3) 0.0538(16) Uani 1 1 d .
H11 H -0.0222 0.6305 0.1565 0.065 Uiso 1 1 calc R
C8 C -0.0799(5) 0.9292(4) 0.0794(3) 0.0569(16) Uani 1 1 d .
H8 H -0.0271 0.9692 0.0885 0.068 Uiso 1 1 calc R
C13 C -0.0170(6) 0.6387(6) 0.2589(4) 0.089(3) Uani 1 1 d .
H13A H 0.0458 0.6192 0.2689 0.133 Uiso 1 1 calc R
H13B H -0.0567 0.5900 0.2628 0.133 Uiso 1 1 calc R
H13C H -0.0251 0.6838 0.2911 0.133 Uiso 1 1 calc R
C20 C 0.6895(6) 0.9616(6) 0.2280(4) 0.078(2) Uani 1 1 d .
C24 C 0.5842(7) 0.9881(6) 0.3723(4) 0.094(3) Uani 1 1 d .
H24 H 0.6416 0.9958 0.3561 0.113 Uiso 1 1 calc R
O6 O 0.7583(5) 0.9868(5) 0.2581(3) 0.108(2) Uani 1 1 d .
C10 C -0.1299(7) 0.9370(6) 0.1373(5) 0.099(3) Uani 1 1 d .
H10A H -0.1842 0.9010 0.1276 0.148 Uiso 1 1 calc R
H10B H -0.1470 0.9972 0.1420 0.148 Uiso 1 1 calc R
H10C H -0.0907 0.9176 0.1797 0.148 Uiso 1 1 calc R
C9 C -0.1377(7) 0.9502(7) 0.0095(5) 0.105(3) Uani 1 1 d .
H9A H -0.1018 0.9423 -0.0252 0.158 Uiso 1 1 calc R
H9B H -0.1584 1.0101 0.0089 0.158 Uiso 1 1 calc R
H9C H -0.1899 0.9116 0.0001 0.158 Uiso 1 1 calc R
C12 C -0.1389(5) 0.6940(7) 0.1635(5) 0.099(3) Uani 1 1 d .
H12A H -0.1579 0.7356 0.1943 0.149 Uiso 1 1 calc R
H12B H -0.1740 0.6409 0.1627 0.149 Uiso 1 1 calc R
H12C H -0.1487 0.7184 0.1177 0.149 Uiso 1 1 calc R
C15 C 0.4612(7) 0.9205(6) 0.1100(4) 0.088(3) Uani 1 1 d .
H15 H 0.4229 0.8683 0.0970 0.106 Uiso 1 1 calc R
C14 C 0.4536(8) 0.9776(7) 0.1630(5) 0.098(3) Uani 1 1 d .
H14 H 0.4090 0.9741 0.1931 0.117 Uiso 1 1 calc R
C18 C 0.5194(9) 1.0443(6) 0.1630(5) 0.111(4) Uani 1 1 d .
H18 H 0.5297 1.0952 0.1942 0.133 Uiso 1 1 calc R
C16 C 0.5272(9) 0.9489(6) 0.0772(4) 0.107(4) Uani 1 1 d .
H16 H 0.5447 0.9204 0.0373 0.129 Uiso 1 1 calc R
C17 C 0.5657(10) 1.0265(7) 0.1095(5) 0.121(4) Uani 1 1 d .
H17 H 0.6142 1.0621 0.0964 0.145 Uiso 1 1 calc R
C26 C 0.6032(11) 0.9679(9) 0.4467(5) 0.168(6) Uani 1 1 d .
H26A H 0.5475 0.9493 0.4598 0.253 Uiso 1 1 calc R
H26B H 0.6265 1.0195 0.4725 0.253 Uiso 1 1 calc R
H26C H 0.6481 0.9217 0.4563 0.253 Uiso 1 1 calc R
C21 C 0.6660(7) 0.7376(8) 0.3555(5) 0.108(3) Uani 1 1 d .
H21 H 0.6070 0.7206 0.3664 0.130 Uiso 1 1 calc R
C22 C 0.7029(11) 0.6645(8) 0.3237(7) 0.154(5) Uani 1 1 d .
H22A H 0.6616 0.6494 0.2812 0.231 Uiso 1 1 calc R
H22B H 0.7101 0.6149 0.3545 0.231 Uiso 1 1 calc R
H22C H 0.7616 0.6804 0.3144 0.231 Uiso 1 1 calc R
C25 C 0.5255(12) 1.0690(7) 0.3577(6) 0.171(7) Uani 1 1 d .
H25A H 0.5108 1.0797 0.3087 0.256 Uiso 1 1 calc R
H25B H 0.5584 1.1186 0.3809 0.256 Uiso 1 1 calc R
H25C H 0.4699 1.0606 0.3743 0.256 Uiso 1 1 calc R
C23 C 0.7293(18) 0.7683(13) 0.4200(9) 0.34(2) Uani 1 1 d .
H23A H 0.7917 0.7642 0.4142 0.512 Uiso 1 1 calc R
H23B H 0.7215 0.7322 0.4582 0.512 Uiso 1 1 calc R
H23C H 0.7154 0.8284 0.4289 0.512 Uiso 1 1 calc R

loop_
_atom_site_aniso_label
_atom_site_aniso_U_11
_atom_site_aniso_U_22
_atom_site_aniso_U_33
_atom_site_aniso_U_23
_atom_site_aniso_U_13
_atom_site_aniso_U_12
Cd1 0.0550(3) 0.0585(3) 0.0386(2) -0.00153(19) 0.00445(18) 0.0146(2)
Cd2 0.0488(3) 0.0477(3) 0.0512(2) 0.00232(19) 0.00561(19) 0.0005(2)
Se1 0.0523(4) 0.0490(4) 0.0423(3) -0.0038(2) 0.0075(2) -0.0189(3)
Se2 0.0447(4) 0.0446(4) 0.0598(3) -0.0096(3) 0.0087(3) -0.0146(3)
Br2 0.0462(4) 0.0450(4) 0.0691(4) 0.0045(3) 0.0057(3) -0.0027(3)
Fe1 0.0429(5) 0.0395(5) 0.0372(4) -0.0031(3) 0.0067(3) -0.0013(4)
Br3 0.0761(5) 0.0417(4) 0.0827(5) -0.0141(3) -0.0114(4) 0.0068(3)
Br4 0.0877(6) 0.0861(6) 0.0601(4) 0.0170(4) -0.0090(4) 0.0001(5)
Fe2 0.0710(7) 0.0435(5) 0.0517(5) -0.0079(4) 0.0141(4) -0.0164(5)
Br1 0.0817(6) 0.1123(7) 0.0593(4) 0.0076(4) 0.0254(4) 0.0440(5)
P1 0.0362(8) 0.0371(8) 0.0330(6) -0.0006(5) 0.0054(5) -0.0049(6)
P2 0.0384(8) 0.0424(9) 0.0499(8) -0.0002(6) 0.0024(6) -0.0097(7)
C7 0.061(4) 0.055(4) 0.055(3) -0.013(3) 0.005(3) -0.006(3)
C6 0.088(5) 0.051(4) 0.041(3) -0.002(3) 0.019(3) 0.014(4)
O2 0.068(4) 0.098(4) 0.096(4) -0.026(3) -0.001(3) -0.033(3)
O1 0.148(6) 0.075(4) 0.057(3) 0.021(3) 0.036(3) 0.020(4)
O4 0.046(2) 0.048(2) 0.0407(19) 0.0030(17) 0.0138(16) -0.0095(19)
O3 0.042(2) 0.043(2) 0.048(2) -0.0059(17) -0.0010(17) 0.0023(18)
O8 0.071(3) 0.066(3) 0.051(2) -0.020(2) 0.017(2) -0.032(2)
O7 0.051(3) 0.079(4) 0.102(4) 0.027(3) -0.020(3) -0.013(3)
C19 0.052(4) 0.072(5) 0.070(4) -0.018(4) 0.006(3) -0.007(4)
O5 0.081(4) 0.094(5) 0.122(5) -0.041(4) 0.010(4) 0.019(4)
C1 0.057(4) 0.089(6) 0.049(3) -0.006(4) 0.000(3) 0.029(4)
C2 0.034(4) 0.073(5) 0.105(6) -0.011(4) 0.010(4) -0.005(3)
C4 0.065(5) 0.062(5) 0.070(4) -0.022(4) 0.006(4) 0.022(4)
C3 0.067(5) 0.087(6) 0.076(5) 0.005(4) 0.036(4) 0.020(5)
C5 0.059(5) 0.053(4) 0.090(5) 0.025(4) 0.018(4) 0.018(4)
C11 0.049(4) 0.057(4) 0.056(3) 0.003(3) 0.013(3) -0.019(3)
C8 0.056(4) 0.043(4) 0.066(4) -0.001(3) -0.001(3) 0.005(3)
C13 0.097(7) 0.084(6) 0.079(5) 0.030(4) 0.005(4) -0.039(5)
C20 0.092(6) 0.082(6) 0.070(4) -0.026(4) 0.036(4) -0.043(5)
C24 0.113(7) 0.104(7) 0.074(5) -0.038(5) 0.039(5) -0.078(6)
O6 0.091(4) 0.145(6) 0.096(4) -0.049(4) 0.036(3) -0.072(4)
C10 0.100(7) 0.093(7) 0.117(7) 0.010(5) 0.053(6) 0.042(6)
C9 0.117(8) 0.095(7) 0.088(6) 0.013(5) -0.015(5) 0.036(6)
C12 0.053(5) 0.106(7) 0.136(8) 0.034(6) 0.014(5) -0.027(5)
C15 0.108(7) 0.067(5) 0.072(5) 0.000(4) -0.019(5) 0.009(5)
C14 0.121(8) 0.075(7) 0.089(6) 0.014(5) 0.004(5) 0.042(6)
C18 0.186(12) 0.040(5) 0.097(7) -0.005(4) 0.007(7) 0.016(6)
C16 0.191(12) 0.073(6) 0.055(4) 0.003(4) 0.018(6) -0.016(7)
C17 0.196(13) 0.076(7) 0.090(7) 0.020(5) 0.030(7) -0.030(7)
C26 0.223(16) 0.164(13) 0.089(7) -0.052(8) -0.034(9) -0.038(12)
C21 0.079(7) 0.119(9) 0.112(8) 0.042(7) -0.014(5) 0.020(6)
C22 0.192(15) 0.094(9) 0.161(12) 0.030(8) 0.001(10) 0.030(10)
C25 0.32(2) 0.051(6) 0.113(8) -0.013(6) -0.027(10) -0.043(9)
C23 0.48(4) 0.22(2) 0.203(18) -0.027(15) -0.23(2) 0.16(2)

loop_
_atom_type_symbol
_atom_type_description
_atom_type_scat_dispersion_real
_atom_type_scat_dispersion_imag
_atom_type_scat_source
C C 0.0033 0.0016 'International Tables Vol C Tables 4.2.6.8 and 6.1.1.4'
H H 0.0000 0.0000 'International Tables Vol C Tables 4.2.6.8 and 6.1.1.4'
O O 0.0106 0.0060 'International Tables Vol C Tables 4.2.6.8 and 6.1.1.4'
P P 0.1023 0.0942 'International Tables Vol C Tables 4.2.6.8 and 6.1.1.4'
Fe Fe 0.3463 0.8444 'International Tables Vol C Tables 4.2.6.8 and 6.1.1.4'
Se Se -0.0929 2.2259 'International Tables Vol C Tables 4.2.6.8 and 6.1.1.4'
Br Br -0.2901 2.4595 'International Tables Vol C Tables 4.2.6.8 and 6.1.1.4'
Cd Cd -0.8075 1.2024 'International Tables Vol C Tables 4.2.6.8 and 6.1.1.4'

loop_
_geom_angle_atom_site_label_1
_geom_angle_atom_site_label_2
_geom_angle_atom_site_label_3
_geom_angle
Br1 Cd1 Se1 125.13(3)
Br1 Cd1 Br2 115.62(3)
Se1 Cd1 Br2 112.11(3)
Br1 Cd1 Br3 107.01(3)
Se1 Cd1 Br3 97.97(3)
Br2 Cd1 Br3 90.41(2)
Br4 Cd2 Se2 121.87(3)
Br4 Cd2 Br3 116.56(3)
Se2 Cd2 Br3 116.47(3)
Br4 Cd2 Br2 102.85(3)
Se2 Cd2 Br2 97.35(2)
Br3 Cd2 Br2 92.02(3)
P1 Se1 Cd1 93.82(4)
P2 Se2 Cd2 94.47(5)
Cd1 Br2 Cd2 86.29(2)
C7 Fe1 C6 93.1(3)
C7 Fe1 C1 125.6(3)
C6 Fe1 C1 141.3(4)
C7 Fe1 C2 158.6(3)
C6 Fe1 C2 102.9(4)
C1 Fe1 C2 39.7(3)
C7 Fe1 C5 93.7(3)
C6 Fe1 C5 153.2(3)
C1 Fe1 C5 39.2(3)
C2 Fe1 C5 65.7(3)
C7 Fe1 C4 95.3(3)
C6 Fe1 C4 114.3(3)
C1 Fe1 C4 65.7(3)
C2 Fe1 C4 65.2(3)
C5 Fe1 C4 39.2(3)
C7 Fe1 C3 128.1(3)
C6 Fe1 C3 90.7(3)
C1 Fe1 C3 65.6(3)
C2 Fe1 C3 39.0(3)
C5 Fe1 C3 64.9(3)
C4 Fe1 C3 38.2(3)
C7 Fe1 P1 92.8(2)
C6 Fe1 P1 88.8(2)
C1 Fe1 P1 90.40(19)
C2 Fe1 P1 101.6(2)
C5 Fe1 P1 116.7(2)
C4 Fe1 P1 155.0(2)
C3 Fe1 P1 139.0(3)
Cd2 Br3 Cd1 86.90(2)
C20 Fe2 C19 97.1(4)
C20 Fe2 C15 158.8(4)
C19 Fe2 C15 96.0(3)
C20 Fe2 C14 131.0(4)
C19 Fe2 C14 131.9(4)
C15 Fe2 C14 39.1(3)
C20 Fe2 C18 96.6(5)
C19 Fe2 C18 154.6(4)
C15 Fe2 C18 65.4(4)
C14 Fe2 C18 39.6(4)
C20 Fe2 C16 125.5(4)
C19 Fe2 C16 89.5(4)
C15 Fe2 C16 38.0(4)
C14 Fe2 C16 65.1(4)
C18 Fe2 C16 65.2(4)
C20 Fe2 C17 94.0(5)
C19 Fe2 C17 118.6(4)
C15 Fe2 C17 65.0(4)
C14 Fe2 C17 65.9(5)
C18 Fe2 C17 39.0(4)
C16 Fe2 C17 39.1(4)
C20 Fe2 P2 90.9(2)
C19 Fe2 P2 88.6(3)
C15 Fe2 P2 106.1(3)
C14 Fe2 P2 89.9(3)
C18 Fe2 P2 112.5(3)
C16 Fe2 P2 143.5(3)
C17 Fe2 P2 151.5(4)
O3 P1 O4 107.1(2)
O3 P1 Se1 108.99(16)
O4 P1 Se1 101.78(15)
O3 P1 Fe1 106.74(15)
O4 P1 Fe1 116.81(16)
Se1 P1 Fe1 115.07(7)
O8 P2 O7 107.8(3)
O8 P2 Se2 100.87(17)
O7 P2 Se2 112.8(2)
O8 P2 Fe2 119.60(19)
O7 P2 Fe2 103.0(2)
Se2 P2 Fe2 112.99(7)
O2 C7 Fe1 176.8(7)
O1 C6 Fe1 179.0(7)
C11 O4 P1 124.5(3)
C8 O3 P1 128.8(4)
C24 O8 P2 126.0(5)
C21 O7 P2 127.0(6)
O5 C19 Fe2 177.9(7)
C5 C1 C2 107.4(6)
C5 C1 Fe1 70.9(4)
C2 C1 Fe1 70.4(4)
C3 C2 C1 107.4(7)
C3 C2 Fe1 71.1(4)
C1 C2 Fe1 69.9(4)
C3 C4 C5 108.2(6)
C3 C4 Fe1 70.9(4)
C5 C4 Fe1 70.1(4)
C4 C3 C2 109.0(7)
C4 C3 Fe1 70.9(4)
C2 C3 Fe1 69.9(4)
C1 C5 C4 108.0(7)
C1 C5 Fe1 70.0(4)
C4 C5 Fe1 70.8(4)
C13 C11 C12 113.8(7)
C13 C11 O4 107.1(5)
C12 C11 O4 110.7(6)
O3 C8 C10 110.9(6)
O3 C8 C9 105.8(6)
C10 C8 C9 114.0(7)
O6 C20 Fe2 179.7(9)
C26 C24 O8 109.1(7)
C26 C24 C25 110.3(9)
O8 C24 C25 105.5(8)
C16 C15 C14 110.1(9)
C16 C15 Fe2 72.4(6)
C14 C15 Fe2 71.0(5)
C15 C14 C18 106.7(10)
C15 C14 Fe2 69.9(6)
C18 C14 Fe2 70.8(6)
C17 C18 C14 108.0(9)
C17 C18 Fe2 71.3(6)
C14 C18 Fe2 69.6(5)
C15 C16 C17 108.5(9)
C15 C16 Fe2 69.5(5)
C17 C16 Fe2 71.0(5)
C18 C17 C16 106.7(10)
C18 C17 Fe2 69.6(5)
C16 C17 Fe2 69.9(5)
C22 C21 O7 108.3(10)
C22 C21 C23 112.5(12)
O7 C21 C23 108.0(12)

loop_
_geom_bond_atom_site_label_1
_geom_bond_atom_site_label_2
_geom_bond_distance
Cd1 Br1 2.5110(9)
Cd1 Se1 2.5925(7)
Cd1 Br2 2.6745(8)
Cd1 Br3 2.7488(9)
Cd2 Br4 2.5207(8)
Cd2 Se2 2.6033(8)
Cd2 Br3 2.6214(9)
Cd2 Br2 2.7274(8)
Se1 P1 2.1836(15)
Se2 P2 2.1738(16)
Fe1 C7 1.751(7)
Fe1 C6 1.772(7)
Fe1 C1 2.073(6)
Fe1 C2 2.079(7)
Fe1 C5 2.085(7)
Fe1 C4 2.094(6)
Fe1 C3 2.094(7)
Fe1 P1 2.2003(15)
Fe2 C20 1.755(9)
Fe2 C19 1.771(8)
Fe2 C15 2.057(9)
Fe2 C14 2.070(10)
Fe2 C18 2.085(9)
Fe2 C16 2.093(9)
Fe2 C17 2.107(9)
Fe2 P2 2.1927(17)
P1 O3 1.593(4)
P1 O4 1.605(4)
P2 O8 1.585(4)
P2 O7 1.601(5)
C7 O2 1.148(8)
C6 O1 1.134(7)
O4 C11 1.483(7)
O3 C8 1.459(7)
O8 C24 1.480(8)
O7 C21 1.456(11)
C19 O5 1.136(9)
C1 C5 1.393(11)
C1 C2 1.410(11)
C2 C3 1.392(11)
C4 C3 1.369(11)
C4 C5 1.401(10)
C11 C13 1.472(9)
C11 C12 1.478(10)
C8 C10 1.492(10)
C8 C9 1.500(10)
C20 O6 1.137(9)
C24 C26 1.468(13)
C24 C25 1.500(16)
C15 C16 1.353(14)
C15 C14 1.381(12)
C14 C18 1.408(15)
C18 C17 1.401(15)
C16 C17 1.404(13)
C21 C22 1.440(16)
C21 C23 1.490(17)
